data_7010905
loop_
_publ_author_name
'Bruce, Michael I.'
'Skelton, Brian W.'
'White, Allan H.'
'Zaitseva, Natasha N.'

_publ_section_title
;
 Reactions of Ru(C&#xE002;CPh)(PPh3)2Cp* with tetracyanoethene:
 cycloaddition, formation of unusual \h2-CNR complexes and
 oligomerisation via bridging cyanocarbon ligands
;
_journal_issue 24
_journal_name_full 'Journal of the Chemical Society, Dalton Transactions'
_journal_page_first 3627
_journal_paper_doi 10.1039/b105131h
_journal_year 2001
_chemical_formula_sum 'C70 H61 N10 P Ru2'
_chemical_formula_weight 1275.44
_space_group_IT_number 2
_symmetry_cell_setting triclinic
_symmetry_space_group_name_Hall '-P 1'
_symmetry_space_group_name_H-M 'P -1'
_cell_angle_alpha 89.6750(10)
_cell_angle_beta 78.1780(10)
_cell_angle_gamma 74.6980(10)
_cell_formula_units_Z 2
_cell_length_a 10.5347(6)
_cell_length_b 14.7397(9)
_cell_length_c 20.7330(10)
_cell_measurement_reflns_used 8192
_cell_measurement_temperature 150
_cell_measurement_theta_max 22.6
_cell_measurement_theta_min 3.4
_cell_volume 3035.4(3)
_computing_cell_refinement 'Siemens SAINT (Siemens, 1995)'
_computing_data_collection 'Siemens SMART (Siemens, 1995)'
_computing_data_reduction xtal
_computing_molecular_graphics xtal
_computing_publication_material 'xtal BONDLA CIFIO'
_computing_structure_refinement 'xtal CRYLSQ'
_computing_structure_solution xtal
_diffrn_ambient_temperature 150
_diffrn_measurement_device_type
;
Bruker SMART CCD diffractometer
;
_diffrn_measurement_method '\w scans'
_diffrn_radiation_detector 'CCD area detector'
_diffrn_radiation_monochromator graphite
_diffrn_radiation_source 'sealed tube'
_diffrn_radiation_type 'Mo K\a'
_diffrn_radiation_wavelength .71073
_diffrn_reflns_av_R_equivalents .028
_diffrn_reflns_av_sigmaI/netI .096
_diffrn_reflns_limit_h_max 17
_diffrn_reflns_limit_h_min -17
_diffrn_reflns_limit_k_max 24
_diffrn_reflns_limit_k_min -25
_diffrn_reflns_limit_l_max 35
_diffrn_reflns_limit_l_min 0
_diffrn_reflns_number 57922
_diffrn_reflns_theta_max 37.41
_diffrn_reflns_theta_min 2.05
_diffrn_standards_decay_% 0
_exptl_absorpt_coefficient_mu .575
_exptl_absorpt_correction_T_max .82
_exptl_absorpt_correction_T_min .71
_exptl_absorpt_correction_type multi-scan
_exptl_absorpt_process_details
;
SADABS; Sheldrick, 1996
;
_exptl_crystal_colour dark_red
_exptl_crystal_density_diffrn 1.395
_exptl_crystal_description plate
_exptl_crystal_F_000 1308
_exptl_crystal_size_max .35
_exptl_crystal_size_mid .3
_exptl_crystal_size_min .12
_refine_diff_density_max 4.014
_refine_diff_density_min -2.99
_refine_ls_goodness_of_fit_all 1.279
_refine_ls_goodness_of_fit_ref 1.423
_refine_ls_hydrogen_treatment noref
_refine_ls_matrix_type atomblock
_refine_ls_number_constraints 0
_refine_ls_number_parameters 742
_refine_ls_number_reflns 20314
_refine_ls_number_restraints 6
_refine_ls_R_factor_all .091
_refine_ls_R_factor_gt .051
_refine_ls_shift/su_max .049
_refine_ls_shift/su_mean .003
_refine_ls_structure_factor_coef F
_refine_ls_weighting_scheme calc
_refine_ls_wR_factor_all .064
_refine_ls_wR_factor_ref .059
_reflns_d_resolution_high .585
_reflns_d_resolution_low 9.913
_reflns_Friedel_coverage 0
_reflns_limit_h_max 17
_reflns_limit_h_min 0
_reflns_limit_k_max 25
_reflns_limit_k_min -23
_reflns_limit_l_max 35
_reflns_limit_l_min -34
_reflns_number_gt 20314
_reflns_number_total 29647
_reflns_threshold_expression 'F    > 4.00 sig(F   )'
_cod_data_source_file b105131h.txt
_cod_data_source_block br758l
_cod_original_sg_symbol_Hall -p_1
_cod_original_sg_symbol_H-M P_-1
_cod_original_formula_sum 'C70 H61 N10 P1 Ru2'
_cod_database_code 7010905

loop_
_symmetry_equiv_pos_as_xyz
+x,+y,+z
-x,-y,-z

loop_
_atom_site_label
_atom_site_fract_x
_atom_site_fract_y
_atom_site_fract_z
_atom_site_U_iso_or_equiv
_atom_site_adp_type
_atom_site_calc_flag
_atom_site_calc_attached_atom
_atom_site_occupancy
_atom_site_disorder_assembly
_atom_site_disorder_group
Ru1 .491798(17) .345700(14) .187858(9) .02198(10) Uani ? ? 1.00000 ? ?
Ru2 .110769(18) .667428(15) .273275(9) .02449(12) Uani ? ? 1.00000 ? ?
P1 .34527(6) .25076(5) .18188(3) .0249(4) Uani ? ? 1.00000 ? ?
C011 .4239(3) .1269(2) .15635(15) .0370(18) Uani ? ? 1.00000 ? ?
C012 .3956(4) .0820(2) .1049(2) .053(3) Uani ? ? 1.00000 ? ?
C013 .4635(5) -.0134(3) .0878(3) .073(4) Uani ? ? 1.00000 ? ?
C014 .5571(4) -.0614(3) .1215(3) .080(4) Uani ? ? 1.00000 ? ?
C015 .5834(4) -.0175(3) .1737(3) .070(3) Uani ? ? 1.00000 ? ?
C016 .5163(3) .0758(2) .1910(2) .051(2) Uani ? ? 1.00000 ? ?
C021 .2364(2) .29178(18) .12273(11) .0249(14) Uani ? ? 1.00000 ? ?
C022 .1027(3) .2910(3) .13407(14) .039(2) Uani ? ? 1.00000 ? ?
C023 .0238(3) .3280(3) .08921(16) .057(3) Uani ? ? 1.00000 ? ?
C024 .0777(3) .3654(3) .03224(15) .049(3) Uani ? ? 1.00000 ? ?
C025 .2130(3) .3629(2) .01867(14) .039(2) Uani ? ? 1.00000 ? ?
C026 .2914(3) .3266(2) .06378(12) .0304(16) Uani ? ? 1.00000 ? ?
C031 .2191(3) .2442(2) .25597(12) .0315(16) Uani ? ? 1.00000 ? ?
C032 .1279(3) .3281(2) .28527(12) .0308(16) Uani ? ? 1.00000 ? ?
C033 .0232(3) .3270(2) .33814(13) .0371(19) Uani ? ? 1.00000 ? ?
C034 .0097(3) .2419(3) .36336(16) .050(3) Uani ? ? 1.00000 ? ?
C035 .0998(4) .1588(3) .3357(2) .058(3) Uani ? ? 1.00000 ? ?
C036 .2033(4) .1595(3) .28208(17) .049(2) Uani ? ? 1.00000 ? ?
C11 .3902(3) .4671(3) .42922(14) .043(2) Uani ? ? 1.00000 ? ?
C111 .4526(3) .5284(3) .38766(15) .049(3) Uani ? ? 1.00000 ? ?
N111 .5023(3) .5788(3) .35625(16) .063(3) Uani ? ? 1.00000 ? ?
C112 .3259(3) .5083(3) .49512(16) .046(2) Uani ? ? 1.00000 ? ?
N112 .2733(3) .5458(3) .54510(16) .058(3) Uani ? ? 1.00000 ? ?
C12 .3957(3) .3776(3) .41029(13) .042(2) Uani ? ? 1.00000 ? ?
C121 .3585(3) .3119(3) .45908(14) .043(2) Uani ? ? 1.00000 ? ?
C122 .2749(3) .2580(3) .44745(16) .050(2) Uani ? ? 1.00000 ? ?
C123 .2464(4) .1917(3) .49046(19) .057(3) Uani ? ? 1.00000 ? ?
C124 .3039(4) .1776(3) .54582(17) .059(3) Uani ? ? 1.00000 ? ?
C125 .3853(4) .2298(3) .55854(17) .061(3) Uani ? ? 1.00000 ? ?
C126 .4131(4) .2980(3) .51569(16) .052(3) Uani ? ? 1.00000 ? ?
C13 .4435(3) .3387(3) .34111(14) .042(2) Uani ? ? 1.00000 ? ?
C131 .5186(4) .2419(3) .33386(16) .057(3) Uani ? ? 1.00000 ? ?
N131 .5772(4) .1654(3) .33385(17) .088(3) Uani ? ? 1.00000 ? ?
C14 .4169(2) .3827(2) .28525(12) .0317(16) Uani ? ? 1.00000 ? ?
C141 .3237(2) .4769(2) .29548(12) .0301(16) Uani ? ? 1.00000 ? ?
N141 .2479(2) .55084(17) .29529(10) .0285(13) Uani ? ? 1.00000 ? ?
C21 .1448(2) .60193(16) .17171(11) .0217(13) Uani ? ? 1.00000 ? ?
C211 .2581(2) .52110(16) .16572(11) .0210(12) Uani ? ? 1.00000 ? ?
N211 .34429(19) .45551(14) .16782(10) .0231(12) Uani ? ? 1.00000 ? ?
C212 .0293(2) .58108(19) .15464(12) .0275(15) Uani ? ? 1.00000 ? ?
N212 -.0620(3) .5628(2) .14203(14) .044(2) Uani ? ? 1.00000 ? ?
C22 .1636(2) .69652(17) .17031(12) .0249(14) Uani ? ? 1.00000 ? ?
C221 .0962(3) .7758(2) .13427(14) .0340(17) Uani ? ? 1.00000 ? ?
C222 .0220(3) .7641(2) .08833(16) .044(2) Uani ? ? 1.00000 ? ?
C223 -.0456(4) .8417(3) .0578(2) .061(3) Uani ? ? 1.00000 ? ?
C224 -.0354(4) .9305(3) .0717(2) .074(3) Uani ? ? 1.00000 ? ?
C225 .0436(4) .9429(2) .1145(2) .067(3) Uani ? ? 1.00000 ? ?
C226 .1084(4) .8667(2) .1454(2) .051(2) Uani ? ? 1.00000 ? ?
C23 .2549(2) .70629(17) .21110(12) .0271(15) Uani ? ? 1.00000 ? ?
C24 .3692(3) .7348(2) .19823(13) .0320(17) Uani ? ? 1.00000 ? ?
C241 .4275(3) .7606(2) .25012(16) .043(2) Uani ? ? 1.00000 ? ?
N241 .4702(4) .7854(3) .29116(18) .066(3) Uani ? ? 1.00000 ? ?
C242 .4334(3) .7423(2) .13135(15) .0355(18) Uani ? ? 1.00000 ? ?
N242 .4814(3) .7447(2) .07651(14) .049(2) Uani ? ? 1.00000 ? ?
C101 .6509(2) .4168(2) .15595(14) .0309(16) Uani ? ? 1.00000 ? ?
C1011 .6304(3) .5205(2) .16333(18) .044(2) Uani ? ? 1.00000 ? ?
C102 .6967(2) .3477(2) .20046(14) .0354(17) Uani ? ? 1.00000 ? ?
C1021 .7409(3) .3680(3) .26212(17) .055(3) Uani ? ? 1.00000 ? ?
C103 .7081(2) .2575(2) .17326(14) .0349(17) Uani ? ? 1.00000 ? ?
C1031 .7849(3) .1651(3) .19548(17) .050(2) Uani ? ? 1.00000 ? ?
C104 .6723(2) .2692(2) .10938(12) .0292(15) Uani ? ? 1.00000 ? ?
C1041 .6879(3) .1917(2) .05949(15) .0379(19) Uani ? ? 1.00000 ? ?
C105 .6386(2) .36670(19) .09828(12) .0276(15) Uani ? ? 1.00000 ? ?
C1051 .6089(3) .4120(2) .03646(14) .0366(19) Uani ? ? 1.00000 ? ?
C201 -.0165(3) .6552(2) .37329(13) .0325(17) Uani ? ? 1.00000 ? ?
C2011 .0044(3) .5748(3) .41803(14) .042(2) Uani ? ? 1.00000 ? ?
C202 .0436(3) .7328(2) .37338(14) .040(2) Uani ? ? 1.00000 ? ?
C2021 .1306(4) .7480(3) .41942(18) .063(3) Uani ? ? 1.00000 ? ?
C203 -.0103(3) .7974(2) .32865(17) .046(2) Uani ? ? 1.00000 ? ?
C2031 .0100(5) .8949(3) .3198(2) .079(4) Uani ? ? 1.00000 ? ?
C204 -.0964(3) .7580(2) .29832(16) .041(2) Uani ? ? 1.00000 ? ?
C2041 -.1842(3) .8047(3) .2524(2) .061(3) Uani ? ? 1.00000 ? ?
C205 -.1012(3) .6698(2) .32749(13) .0331(17) Uani ? ? 1.00000 ? ?
C2051 -.1869(3) .6099(3) .31320(16) .043(2) Uani ? ? 1.00000 ? ?
N110 .1091(13) 1.0109(8) .4792(5) .261(18) Uani ? ? 1.00000 ? ?
C110 .1710(5) .9600(4) .5109(3) .075(4) Uani ? ? 1.00000 ? ?
C120 .2432(12) .9052(8) .5458(6) .197(15) Uani ? ? 1.00000 ? ?
N210 .6324(8) -.0138(5) .3518(4) .0652(12) Uiso ? ? .50000 ? ?
C210 .4345(9) -.0061(7) .3723(5) .0652(12) Uiso ? ? .50000 ? ?
C220 .3226(9) -.0570(7) .3846(5) .0652(12) Uiso ? ? .50000 ? ?
N210' .506(3) -.0025(18) .3831(13) .281(7) Uiso ? ? .50000 ? ?
C210' .453(3) -.008(2) .3772(15) .281(7) Uiso ? ? .50000 ? ?
C220' .347(3) -.042(2) .3788(16) .281(7) Uiso ? ? .50000 ? ?
H012 .32901 .11571 .08094 .06800 Uiso ? ? 1.00000 ? ?
H013 .44548 -.04483 .05123 .09200 Uiso ? ? 1.00000 ? ?
H014 .60521 -.12523 .10881 .09900 Uiso ? ? 1.00000 ? ?
H015 .65004 -.05182 .19670 .08800 Uiso ? ? 1.00000 ? ?
H016 .53254 .10599 .22893 .06700 Uiso ? ? 1.00000 ? ?
H022 .06492 .26455 .17344 .04900 Uiso ? ? 1.00000 ? ?
H023 -.06964 .32756 .09796 .06800 Uiso ? ? 1.00000 ? ?
H024 .02157 .39317 .00241 .06200 Uiso ? ? 1.00000 ? ?
H025 .25293 .38550 -.02208 .04900 Uiso ? ? 1.00000 ? ?
H026 .38444 .32528 .05450 .03700 Uiso ? ? 1.00000 ? ?
H032 .13842 .38713 .26880 .03900 Uiso ? ? 1.00000 ? ?
H033 -.03949 .38533 .35669 .04600 Uiso ? ? 1.00000 ? ?
H034 -.06272 .24116 .40016 .06100 Uiso ? ? 1.00000 ? ?
H035 .09109 .09986 .35318 .07300 Uiso ? ? 1.00000 ? ?
H036 .26585 .10114 .26351 .06100 Uiso ? ? 1.00000 ? ?
H122 .23661 .26629 .40893 .06100 Uiso ? ? 1.00000 ? ?
H123 .18734 .15551 .48205 .07200 Uiso ? ? 1.00000 ? ?
H124 .28680 .12991 .57524 .07300 Uiso ? ? 1.00000 ? ?
H125 .42190 .21913 .59725 .07500 Uiso ? ? 1.00000 ? ?
H126 .47033 .33606 .52462 .06700 Uiso ? ? 1.00000 ? ?
H222 .01807 .70131 .07746 .05600 Uiso ? ? 1.00000 ? ?
H223 -.09963 .83211 .02643 .07800 Uiso ? ? 1.00000 ? ?
H224 -.08484 .98362 .05182 .08900 Uiso ? ? 1.00000 ? ?
H225 .05320 1.00464 .12236 .08400 Uiso ? ? 1.00000 ? ?
H226 .16379 .87589 .17530 .06600 Uiso ? ? 1.00000 ? ?
H1011a .71242 .53534 .14429 .06500 Uiso ? ? 1.00000 ? ?
H1011b .60632 .53919 .20903 .06500 Uiso ? ? 1.00000 ? ?
H1011c .56174 .55290 .14131 .06500 Uiso ? ? 1.00000 ? ?
H1021a .83334 .36688 .24886 .08300 Uiso ? ? 1.00000 ? ?
H1021b .73346 .31686 .28976 .08300 Uiso ? ? 1.00000 ? ?
H1021c .68989 .42836 .28201 .08300 Uiso ? ? 1.00000 ? ?
H1031a .75808 .11295 .18088 .07600 Uiso ? ? 1.00000 ? ?
H1031b .77552 .16493 .24199 .07600 Uiso ? ? 1.00000 ? ?
H1031c .87762 .15334 .17542 .07600 Uiso ? ? 1.00000 ? ?
H1041a .62315 .21332 .03281 .05800 Uiso ? ? 1.00000 ? ?
H1041b .66856 .13910 .08265 .05800 Uiso ? ? 1.00000 ? ?
H1041c .77712 .17369 .03380 .05800 Uiso ? ? 1.00000 ? ?
H1051a .53596 .46731 .04772 .05500 Uiso ? ? 1.00000 ? ?
H1051b .58348 .36920 .01060 .05500 Uiso ? ? 1.00000 ? ?
H1051c .68658 .42727 .01171 .05500 Uiso ? ? 1.00000 ? ?
H2011a .09783 .55889 .41859 .06300 Uiso ? ? 1.00000 ? ?
H2011b -.04658 .60016 .46013 .06300 Uiso ? ? 1.00000 ? ?
H2011c -.02704 .52477 .40369 .06300 Uiso ? ? 1.00000 ? ?
H2021a .19507 .77789 .39679 .09300 Uiso ? ? 1.00000 ? ?
H2021b .17775 .68721 .43168 .09300 Uiso ? ? 1.00000 ? ?
H2021c .07768 .78565 .45755 .09300 Uiso ? ? 1.00000 ? ?
H2031a .10451 .88868 .31087 .11500 Uiso ? ? 1.00000 ? ?
H2031b -.03085 .93106 .36011 .11500 Uiso ? ? 1.00000 ? ?
H2031c -.03058 .92440 .28519 .11500 Uiso ? ? 1.00000 ? ?
H2041a -.27398 .81297 .27605 .09200 Uiso ? ? 1.00000 ? ?
H2041b -.16696 .75757 .21676 .09200 Uiso ? ? 1.00000 ? ?
H2041c -.16745 .86173 .23881 .09200 Uiso ? ? 1.00000 ? ?
H2051a -.16660 .59082 .26715 .06500 Uiso ? ? 1.00000 ? ?
H2051b -.28020 .64130 .32576 .06500 Uiso ? ? 1.00000 ? ?
H2051c -.16922 .55331 .33620 .06500 Uiso ? ? 1.00000 ? ?
H120a .30761 .92993 .56520 .26400 Uiso ? ? 1.00000 ? ?
H120b .30017 .84625 .52319 .26400 Uiso ? ? 1.00000 ? ?
H120c .18977 .88496 .58589 .26400 Uiso ? ? 1.00000 ? ?
H220a .26336 .00169 .38379 .14300 Uiso ? ? .50000 ? ?
H220b .33030 -.07774 .42436 .14300 Uiso ? ? .50000 ? ?
H220c .33437 -.09676 .35035 .14300 Uiso ? ? .50000 ? ?
H220'a .31292 -.00141 .34375 .11100 Uiso ? ? .50000 ? ?
H220'b .39169 -.09999 .36097 .11100 Uiso ? ? .50000 ? ?
H220'c .29439 -.02391 .41918 .11100 Uiso ? ? .50000 ? ?

loop_
_atom_site_aniso_label
_atom_site_aniso_U_11
_atom_site_aniso_U_22
_atom_site_aniso_U_33
_atom_site_aniso_U_12
_atom_site_aniso_U_13
_atom_site_aniso_U_23
Ru1 .01411(7) .02831(9) .01962(8) .00055(6) -.00291(5) .00020(6)
Ru2 .01868(8) .03077(10) .02283(8) -.00831(7) .00064(6) -.00501(7)
P1 .0219(3) .0269(3) .0222(3) -.0036(2) -.0001(2) .0026(2)
C011 .0330(13) .0271(13) .0422(15) -.0042(10) .0065(11) .0038(11)
C012 .055(2) .0335(16) .066(2) -.0117(15) -.0001(18) -.0057(15)
C013 .071(3) .040(2) .102(4) -.020(2) .002(3) -.017(2)
C014 .053(2) .0274(17) .147(5) -.0073(16) .007(3) .007(2)
C015 .047(2) .0348(18) .114(4) .0006(15) .000(2) .026(2)
C016 .0387(16) .0371(17) .067(2) -.0008(13) .0001(15) .0172(16)
C021 .0227(10) .0311(12) .0208(9) -.0093(9) -.0018(7) -.0030(8)
C022 .0290(12) .066(2) .0265(12) -.0217(13) -.0025(9) -.0034(12)
C023 .0262(13) .114(3) .0350(15) -.0224(17) -.0082(11) -.0100(18)
C024 .0391(16) .080(3) .0307(14) -.0124(16) -.0166(12) -.0054(15)
C025 .0431(15) .0564(19) .0241(12) -.0190(14) -.0121(11) .0032(12)
C026 .0262(11) .0431(15) .0242(11) -.0138(10) -.0044(8) .0014(10)
C031 .0255(11) .0420(15) .0241(11) -.0069(10) -.0013(8) .0045(10)
C032 .0241(11) .0440(15) .0232(10) -.0094(10) -.0025(8) -.0002(10)
C033 .0233(11) .0588(19) .0269(12) -.0109(12) -.0004(9) -.0049(12)
C034 .0374(16) .079(3) .0320(14) -.0237(17) .0032(12) .0108(15)
C035 .055(2) .060(2) .053(2) -.0211(18) .0088(16) .0215(18)
C036 .0442(17) .0470(19) .0459(17) -.0096(14) .0084(14) .0151(15)
C11 .0260(12) .078(2) .0257(12) -.0136(14) -.0087(9) .0082(13)
C111 .0327(14) .091(3) .0327(14) -.0250(16) -.0154(11) .0041(16)
N111 .0494(17) .106(3) .0505(18) -.041(2) -.0196(14) .0121(18)
C112 .0294(13) .077(2) .0342(14) -.0169(15) -.0098(11) .0058(15)
N112 .0522(18) .078(2) .0441(16) -.0178(17) -.0070(14) -.0008(16)
C12 .0265(12) .074(2) .0234(11) -.0082(13) -.0088(9) .0020(13)
C121 .0331(14) .069(2) .0222(11) -.0059(14) -.0031(10) -.0055(13)
C122 .0408(17) .068(2) .0335(15) -.0038(16) -.0062(12) -.0099(15)
C123 .050(2) .066(2) .0441(19) -.0057(18) .0025(15) -.0099(17)
C124 .056(2) .065(3) .0362(16) .0082(19) .0045(15) -.0025(16)
C125 .058(2) .079(3) .0305(15) .005(2) -.0073(15) -.0002(16)
C126 .0408(17) .080(3) .0292(14) -.0013(17) -.0109(12) -.0058(15)
C13 .0296(13) .060(2) .0261(12) .0054(13) -.0057(10) .0036(12)
C131 .051(2) .073(3) .0265(13) .0146(18) .0007(13) .0045(15)
N131 .088(3) .092(3) .0403(17) .037(2) .0059(17) .0230(18)
C14 .0182(9) .0482(16) .0252(11) -.0037(10) -.0033(8) -.0033(10)
C141 .0215(10) .0463(15) .0252(11) -.0120(10) -.0073(8) .0049(10)
N141 .0194(8) .0460(13) .0214(9) -.0110(8) -.0042(7) -.0001(8)
C21 .0178(9) .0224(10) .0240(9) -.0033(7) -.0051(7) .0012(8)
C211 .0170(8) .0253(10) .0204(9) -.0048(7) -.0043(7) -.0005(8)
N211 .0182(8) .0259(9) .0255(9) -.0052(7) -.0065(7) .0016(7)
C212 .0219(10) .0315(12) .0291(11) -.0046(9) -.0091(8) .0021(9)
N212 .0291(12) .0639(18) .0467(15) -.0174(12) -.0158(11) .0036(13)
C22 .0214(9) .0236(10) .0261(10) -.0041(8) .0009(8) -.0016(8)
C221 .0287(12) .0266(12) .0359(13) .0014(9) .0056(10) .0049(10)
C222 .0402(16) .0416(17) .0399(15) .0032(13) -.0056(12) .0157(13)
C223 .0441(18) .068(3) .052(2) .0094(17) -.0025(15) .0296(19)
C224 .061(2) .052(2) .068(3) .0262(18) .023(2) .033(2)
C225 .064(2) .0296(16) .081(3) .0077(16) .017(2) .0130(17)
C226 .053(2) .0249(14) .060(2) -.0010(13) .0098(16) .0016(13)
C23 .0257(10) .0239(11) .0295(11) -.0080(9) .0009(8) -.0070(9)
C24 .0283(11) .0350(13) .0316(12) -.0148(10) .0047(9) -.0094(10)
C241 .0375(15) .0496(18) .0439(16) -.0234(14) .0005(12) -.0130(14)
N241 .067(2) .081(3) .064(2) -.043(2) -.0125(17) -.0200(18)
C242 .0331(13) .0334(14) .0394(14) -.0168(11) .0041(11) -.0060(11)
N242 .0481(16) .0567(18) .0410(14) -.0229(14) .0066(12) -.0034(13)
C101 .0138(9) .0408(14) .0359(13) -.0058(9) -.0021(8) -.0041(11)
C1011 .0271(13) .0445(17) .062(2) -.0152(12) -.0053(13) -.0085(15)
C102 .0133(9) .0544(17) .0329(12) .0012(10) -.0056(8) -.0035(12)
C1021 .0236(13) .098(3) .0423(17) -.0051(16) -.0153(12) -.0094(18)
C103 .0184(10) .0443(16) .0333(13) .0042(10) -.0026(9) .0068(11)
C1031 .0294(14) .056(2) .0468(17) .0153(13) -.0048(12) .0104(15)
C104 .0174(9) .0365(13) .0272(11) -.0010(9) .0017(8) -.0008(10)
C1041 .0330(13) .0373(15) .0341(13) -.0037(11) .0065(10) -.0032(11)
C105 .0181(9) .0342(13) .0291(11) -.0077(9) -.0012(8) .0022(9)
C1051 .0316(13) .0449(16) .0324(13) -.0113(12) -.0039(10) .0105(12)
C201 .0232(11) .0457(15) .0257(11) -.0104(10) .0034(8) -.0066(10)
C2011 .0331(14) .063(2) .0268(12) -.0155(14) -.0001(10) .0036(13)
C202 .0390(15) .0472(17) .0299(13) -.0172(13) .0100(11) -.0146(12)
C2021 .063(2) .096(3) .0374(17) -.046(2) .0034(16) -.0259(19)
C203 .0438(17) .0344(15) .0480(17) -.0091(13) .0187(13) -.0145(13)
C2031 .094(3) .040(2) .079(3) -.020(2) .036(3) -.024(2)
C204 .0266(12) .0406(16) .0413(15) .0035(11) .0093(11) .0000(12)
C2041 .0307(15) .068(2) .062(2) .0130(15) .0087(14) .023(2)
C205 .0211(10) .0454(15) .0283(11) -.0085(10) .0044(8) -.0048(11)
C2051 .0270(13) .067(2) .0386(15) -.0204(14) -.0048(11) .0039(14)
N110 .350(15) .274(12) .227(11) -.222(12) -.030(10) .066(9)
C110 .083(3) .065(3) .072(3) -.012(2) -.019(3) .007(2)
C120 .204(11) .151(9) .218(12) -.037(8) -.016(9) -.027(8)

loop_
_atom_type_symbol
_atom_type_description
_atom_type_oxidation_number
_atom_type_number_in_cell
_atom_type_scat_dispersion_real
_atom_type_scat_dispersion_imag
_atom_type_scat_source
C ? 0 140 .002 .002 'Int Tables Vol IV Tables 2.2B and 2.3.1'
H ? 0 122 0 0 'Int Tables Vol IV Tables 2.2B and 2.3.1'
N ? 0 20 .004 .003 'Int Tables Vol IV Tables 2.2B and 2.3.1'
P ? 0 2 .09 .095 'Int Tables Vol IV Tables 2.2B and 2.3.1'
Ru ? 0 4 -1.42 .836 'Int Tables Vol IV Tables 2.2B and 2.3.1'

loop_
_diffrn_attenuator_code
_diffrn_attenuator_scale
? ?

loop_
_geom_angle_atom_site_label_1
_geom_angle_atom_site_label_2
_geom_angle_atom_site_label_3
_geom_angle_site_symmetry_1
_geom_angle_site_symmetry_2
_geom_angle_site_symmetry_3
_geom_angle
_geom_angle_publ_flag
P1 Ru1 C14 . . . 94.31(9) ?
P1 Ru1 N211 . . . 86.75(7) ?
P1 Ru1 C101 . . . 159.36(8) ?
P1 Ru1 C102 . . . 145.61(9) ?
P1 Ru1 C103 . . . 111.14(9) ?
P1 Ru1 C104 . . . 99.85(8) ?
P1 Ru1 C105 . . . 121.04(8) ?
C14 Ru1 N211 . . . 87.90(9) ?
C14 Ru1 C101 . . . 106.34(12) ?
C14 Ru1 C102 . . . 90.05(10) ?
C14 Ru1 C103 . . . 109.61(10) ?
C14 Ru1 C104 . . . 146.80(10) ?
C14 Ru1 C105 . . . 144.60(12) ?
N211 Ru1 C101 . . . 93.70(9) ?
N211 Ru1 C102 . . . 127.54(11) ?
N211 Ru1 C103 . . . 153.14(10) ?
N211 Ru1 C104 . . . 122.57(8) ?
N211 Ru1 C105 . . . 91.95(8) ?
C101 Ru1 C102 . . . 37.56(11) ?
C101 Ru1 C103 . . . 62.41(11) ?
C101 Ru1 C104 . . . 62.69(10) ?
C101 Ru1 C105 . . . 38.33(11) ?
C102 Ru1 C103 . . . 36.62(12) ?
C102 Ru1 C104 . . . 61.80(10) ?
C102 Ru1 C105 . . . 62.46(10) ?
C103 Ru1 C104 . . . 37.20(10) ?
C103 Ru1 C105 . . . 61.89(10) ?
C104 Ru1 C105 . . . 36.62(10) ?
N141 Ru2 C21 . . . 88.58(8) ?
N141 Ru2 C22 . . . 110.52(8) ?
N141 Ru2 C23 . . . 91.06(9) ?
N141 Ru2 C201 . . . 85.97(9) ?
N141 Ru2 C202 . . . 96.55(10) ?
N141 Ru2 C203 . . . 133.73(11) ?
N141 Ru2 C204 . . . 146.76(10) ?
N141 Ru2 C205 . . . 110.50(10) ?
C21 Ru2 C22 . . . 38.61(9) ?
C21 Ru2 C23 . . . 68.61(10) ?
C21 Ru2 C201 . . . 135.71(11) ?
C21 Ru2 C202 . . . 170.85(11) ?
C21 Ru2 C203 . . . 137.69(11) ?
C21 Ru2 C204 . . . 108.01(10) ?
C21 Ru2 C205 . . . 108.17(10) ?
C22 Ru2 C23 . . . 40.29(11) ?
C22 Ru2 C201 . . . 160.04(10) ?
C22 Ru2 C202 . . . 143.55(11) ?
C22 Ru2 C203 . . . 108.99(11) ?
C22 Ru2 C204 . . . 99.72(10) ?
C22 Ru2 C205 . . . 124.19(10) ?
C23 Ru2 C201 . . . 155.27(12) ?
C23 Ru2 C202 . . . 118.68(12) ?
C23 Ru2 C203 . . . 104.19(12) ?
C23 Ru2 C204 . . . 121.58(11) ?
C23 Ru2 C205 . . . 158.29(10) ?
C201 Ru2 C202 . . . 37.83(13) ?
C201 Ru2 C203 . . . 62.26(12) ?
C201 Ru2 C204 . . . 61.90(11) ?
C201 Ru2 C205 . . . 36.21(10) ?
C202 Ru2 C203 . . . 37.86(12) ?
C202 Ru2 C204 . . . 63.85(12) ?
C202 Ru2 C205 . . . 62.94(12) ?
C203 Ru2 C204 . . . 38.40(14) ?
C203 Ru2 C205 . . . 62.91(13) ?
C204 Ru2 C205 . . . 37.49(12) ?
Ru1 P1 C011 . . . 116.63(11) ?
Ru1 P1 C021 . . . 112.74(9) ?
Ru1 P1 C031 . . . 118.43(11) ?
C011 P1 C021 . . . 103.65(14) ?
C011 P1 C031 . . . 102.57(14) ?
C021 P1 C031 . . . 100.61(12) ?
P1 C011 C012 . . . 123.4(2) ?
P1 C011 C016 . . . 117.7(3) ?
C012 C011 C016 . . . 118.9(3) ?
C011 C012 C013 . . . 119.4(4) ?
C011 C012 H012 . . . 120.3 ?
C013 C012 H012 . . . 120.2 ?
C012 C013 C014 . . . 120.6(5) ?
C012 C013 H013 . . . 119.8 ?
C014 C013 H013 . . . 119.6 ?
C013 C014 C015 . . . 120.1(4) ?
C013 C014 H014 . . . 120.4 ?
C015 C014 H014 . . . 119.5 ?
C014 C015 C016 . . . 119.5(4) ?
C014 C015 H015 . . . 119.3 ?
C016 C015 H015 . . . 121.2 ?
C011 C016 C015 . . . 121.5(4) ?
C011 C016 H016 . . . 119.2 ?
C015 C016 H016 . . . 119.3 ?
P1 C021 C022 . . . 123.3(2) ?
P1 C021 C026 . . . 118.2(2) ?
C022 C021 C026 . . . 118.4(2) ?
C021 C022 C023 . . . 120.5(3) ?
C021 C022 H022 . . . 119.2 ?
C023 C022 H022 . . . 120.3 ?
C022 C023 C024 . . . 120.6(3) ?
C022 C023 H023 . . . 119.7 ?
C024 C023 H023 . . . 119.7 ?
C023 C024 C025 . . . 119.6(3) ?
C023 C024 H024 . . . 120.0 ?
C025 C024 H024 . . . 120.4 ?
C024 C025 C026 . . . 119.7(3) ?
C024 C025 H025 . . . 120.4 ?
C026 C025 H025 . . . 119.9 ?
C021 C026 C025 . . . 121.1(3) ?
C021 C026 H026 . . . 119.4 ?
C025 C026 H026 . . . 119.6 ?
P1 C031 C032 . . . 118.4(2) ?
P1 C031 C036 . . . 123.3(2) ?
C032 C031 C036 . . . 118.1(2) ?
C031 C032 C033 . . . 121.0(3) ?
C031 C032 H032 . . . 119.4 ?
C033 C032 H032 . . . 119.6 ?
C032 C033 C034 . . . 119.8(3) ?
C032 C033 H033 . . . 119.5 ?
C034 C033 H033 . . . 120.7 ?
C033 C034 C035 . . . 119.9(3) ?
C033 C034 H034 . . . 119.8 ?
C035 C034 H034 . . . 120.3 ?
C034 C035 C036 . . . 120.5(4) ?
C034 C035 H035 . . . 120.1 ?
C036 C035 H035 . . . 119.4 ?
C031 C036 C035 . . . 120.7(3) ?
C031 C036 H036 . . . 119.7 ?
C035 C036 H036 . . . 119.7 ?
C111 C11 C112 . . . 113.3(4) ?
C111 C11 C12 . . . 123.9(3) ?
C112 C11 C12 . . . 122.8(3) ?
C11 C111 N111 . . . 177.9(4) ?
C11 C112 N112 . . . 175.8(4) ?
C11 C12 C121 . . . 120.7(3) ?
C11 C12 C13 . . . 123.6(3) ?
C121 C12 C13 . . . 115.6(3) ?
C12 C121 C122 . . . 119.9(3) ?
C12 C121 C126 . . . 120.9(4) ?
C122 C121 C126 . . . 119.2(4) ?
C121 C122 C123 . . . 120.6(4) ?
C121 C122 H122 . . . 120.5 ?
C123 C122 H122 . . . 118.9 ?
C122 C123 C124 . . . 119.4(4) ?
C122 C123 H123 . . . 119.7 ?
C124 C123 H123 . . . 120.9 ?
C123 C124 C125 . . . 121.1(4) ?
C123 C124 H124 . . . 119.7 ?
C125 C124 H124 . . . 119.1 ?
C124 C125 C126 . . . 119.8(4) ?
C124 C125 H125 . . . 119.0 ?
C126 C125 H125 . . . 121.2 ?
C121 C126 C125 . . . 119.9(4) ?
C121 C126 H126 . . . 119.7 ?
C125 C126 H126 . . . 120.3 ?
C12 C13 C131 . . . 114.7(3) ?
C12 C13 C14 . . . 127.6(3) ?
C131 C13 C14 . . . 117.5(3) ?
C13 C131 N131 . . . 174.1(4) ?
Ru1 C14 C13 . . . 132.1(2) ?
Ru1 C14 C141 . . . 111.87(18) ?
C13 C14 C141 . . . 115.9(2) ?
C14 C141 N141 . . . 171.2(3) ?
Ru2 N141 C141 . . . 165.9(2) ?
Ru2 C21 C211 . . . 106.54(16) ?
Ru2 C21 C212 . . . 115.51(14) ?
Ru2 C21 C22 . . . 67.79(13) ?
C211 C21 C212 . . . 113.1(2) ?
C211 C21 C22 . . . 120.4(2) ?
C212 C21 C22 . . . 122.6(2) ?
C21 C211 N211 . . . 172.9(2) ?
Ru1 N211 C211 . . . 170.4(2) ?
C21 C212 N212 . . . 178.4(3) ?
Ru2 C22 C21 . . . 73.61(13) ?
Ru2 C22 C221 . . . 128.61(15) ?
Ru2 C22 C23 . . . 63.22(13) ?
C21 C22 C221 . . . 126.2(3) ?
C21 C22 C23 . . . 111.3(2) ?
C221 C22 C23 . . . 122.4(2) ?
C22 C221 C222 . . . 122.6(3) ?
C22 C221 C226 . . . 119.7(3) ?
C222 C221 C226 . . . 117.6(3) ?
C221 C222 C223 . . . 120.7(3) ?
C221 C222 H222 . . . 118.9 ?
C223 C222 H222 . . . 120.4 ?
C222 C223 C224 . . . 120.0(4) ?
C222 C223 H223 . . . 119.5 ?
C224 C223 H223 . . . 120.5 ?
C223 C224 C225 . . . 120.1(4) ?
C223 C224 H224 . . . 119.5 ?
C225 C224 H224 . . . 120.5 ?
C224 C225 C226 . . . 119.9(4) ?
C224 C225 H225 . . . 119.4 ?
C226 C225 H225 . . . 120.7 ?
C221 C226 C225 . . . 121.5(4) ?
C221 C226 H226 . . . 119.1 ?
C225 C226 H226 . . . 119.4 ?
Ru2 C23 C22 . . . 76.49(15) ?
Ru2 C23 C24 . . . 151.3(2) ?
C22 C23 C24 . . . 132.0(2) ?
C23 C24 C241 . . . 122.0(3) ?
C23 C24 C242 . . . 119.7(3) ?
C241 C24 C242 . . . 118.3(3) ?
C24 C241 N241 . . . 176.7(4) ?
C24 C242 N242 . . . 176.1(4) ?
Ru1 C101 C1011 . . . 124.07(17) ?
Ru1 C101 C102 . . . 72.77(17) ?
Ru1 C101 C105 . . . 72.46(16) ?
C1011 C101 C102 . . . 127.2(3) ?
C1011 C101 C105 . . . 125.4(3) ?
C102 C101 C105 . . . 107.2(3) ?
C101 C1011 H1011a . . . 109.1 ?
C101 C1011 H1011b . . . 109.0 ?
C101 C1011 H1011c . . . 110.2 ?
H1011a C1011 H1011b . . . 109.0 ?
H1011a C1011 H1011c . . . 109.1 ?
H1011b C1011 H1011c . . . 110.5 ?
Ru1 C102 C101 . . . 69.66(15) ?
Ru1 C102 C1021 . . . 128.97(18) ?
Ru1 C102 C103 . . . 72.88(17) ?
C101 C102 C1021 . . . 124.7(3) ?
C101 C102 C103 . . . 108.9(3) ?
C1021 C102 C103 . . . 126.0(3) ?
C102 C1021 H1021a . . . 106.2 ?
C102 C1021 H1021b . . . 106.2 ?
C102 C1021 H1021c . . . 111.0 ?
H1021a C1021 H1021b . . . 109.0 ?
H1021a C1021 H1021c . . . 110.0 ?
H1021b C1021 H1021c . . . 114.1 ?
Ru1 C103 C102 . . . 70.51(14) ?
Ru1 C103 C1031 . . . 138.0(2) ?
Ru1 C103 C104 . . . 71.60(13) ?
C102 C103 C1031 . . . 125.4(3) ?
C102 C103 C104 . . . 108.0(3) ?
C1031 C103 C104 . . . 124.0(3) ?
C103 C1031 H1031a . . . 111.9 ?
C103 C1031 H1031b . . . 112.4 ?
C103 C1031 H1031c . . . 109.3 ?
H1031a C1031 H1031b . . . 109.0 ?
H1031a C1031 H1031c . . . 105.1 ?
H1031b C1031 H1031c . . . 109.0 ?
Ru1 C104 C103 . . . 71.20(13) ?
Ru1 C104 C1041 . . . 130.8(2) ?
Ru1 C104 C105 . . . 70.41(13) ?
C103 C104 C1041 . . . 126.0(3) ?
C103 C104 C105 . . . 107.9(3) ?
C1041 C104 C105 . . . 125.5(2) ?
C104 C1041 H1041a . . . 108.0 ?
C104 C1041 H1041b . . . 108.0 ?
C104 C1041 H1041c . . . 110.6 ?
H1041a C1041 H1041b . . . 108.7 ?
H1041a C1041 H1041c . . . 111.8 ?
H1041b C1041 H1041c . . . 109.6 ?
Ru1 C105 C101 . . . 69.22(14) ?
Ru1 C105 C104 . . . 72.97(14) ?
Ru1 C105 C1051 . . . 127.93(17) ?
C101 C105 C104 . . . 108.0(2) ?
C101 C105 C1051 . . . 124.4(3) ?
C104 C105 C1051 . . . 127.3(3) ?
C105 C1051 H1051a . . . 109.1 ?
C105 C1051 H1051b . . . 108.9 ?
C105 C1051 H1051c . . . 110.2 ?
H1051a C1051 H1051b . . . 109.0 ?
H1051a C1051 H1051c . . . 110.5 ?
H1051b C1051 H1051c . . . 109.2 ?
Ru2 C201 C2011 . . . 127.71(17) ?
Ru2 C201 C202 . . . 68.42(15) ?
Ru2 C201 C205 . . . 72.48(15) ?
C2011 C201 C202 . . . 124.2(3) ?
C2011 C201 C205 . . . 126.1(3) ?
C202 C201 C205 . . . 109.6(3) ?
C201 C2011 H2011a . . . 105.0 ?
C201 C2011 H2011b . . . 105.1 ?
C201 C2011 H2011c . . . 110.8 ?
H2011a C2011 H2011b . . . 109.6 ?
H2011a C2011 H2011c . . . 115.3 ?
H2011b C2011 H2011c . . . 110.5 ?
Ru2 C202 C201 . . . 73.75(16) ?
Ru2 C202 C2021 . . . 127.2(2) ?
Ru2 C202 C203 . . . 70.66(17) ?
C201 C202 C2021 . . . 126.1(3) ?
C201 C202 C203 . . . 106.7(3) ?
C2021 C202 C203 . . . 126.7(4) ?
C202 C2021 H2021a . . . 109.1 ?
C202 C2021 H2021b . . . 108.0 ?
C202 C2021 H2021c . . . 110.9 ?
H2021a C2021 H2021b . . . 108.4 ?
H2021a C2021 H2021c . . . 109.8 ?
H2021b C2021 H2021c . . . 110.5 ?
Ru2 C203 C202 . . . 71.48(17) ?
Ru2 C203 C2031 . . . 127.4(3) ?
Ru2 C203 C204 . . . 71.42(17) ?
C202 C203 C2031 . . . 125.0(4) ?
C202 C203 C204 . . . 108.6(3) ?
C2031 C203 C204 . . . 126.3(3) ?
C203 C2031 H2031a . . . 107.8 ?
C203 C2031 H2031b . . . 108.2 ?
C203 C2031 H2031c . . . 110.5 ?
H2031a C2031 H2031b . . . 109.0 ?
H2031a C2031 H2031c . . . 111.7 ?
H2031b C2031 H2031c . . . 109.5 ?
Ru2 C204 C203 . . . 70.17(16) ?
Ru2 C204 C2041 . . . 128.3(2) ?
Ru2 C204 C205 . . . 74.28(15) ?
C203 C204 C2041 . . . 127.4(3) ?
C203 C204 C205 . . . 107.9(3) ?
C2041 C204 C205 . . . 124.1(3) ?
C204 C2041 H2041a . . . 105.6 ?
C204 C2041 H2041b . . . 104.5 ?
C204 C2041 H2041c . . . 111.9 ?
H2041a C2041 H2041b . . . 107.7 ?
H2041a C2041 H2041c . . . 112.0 ?
H2041b C2041 H2041c . . . 114.4 ?
Ru2 C205 C201 . . . 71.31(15) ?
Ru2 C205 C204 . . . 68.23(15) ?
Ru2 C205 C2051 . . . 127.99(18) ?
C201 C205 C204 . . . 107.2(3) ?
C201 C205 C2051 . . . 127.8(3) ?
C204 C205 C2051 . . . 124.9(3) ?
C205 C2051 H2051a . . . 111.4 ?
C205 C2051 H2051b . . . 111.9 ?
C205 C2051 H2051c . . . 109.9 ?
H2051a C2051 H2051b . . . 108.5 ?
H2051a C2051 H2051c . . . 106.1 ?
H2051b C2051 H2051c . . . 108.9 ?
N110 C110 C120 . . . 177.7(11) ?
C110 C120 H120a . . . 118.1 ?
C110 C120 H120b . . . 115.2 ?
C110 C120 H120c . . . 113.7 ?
H120a C120 H120b . . . 102.8 ?
H120a C120 H120c . . . 101.2 ?
H120b C120 H120c . . . 103.9 ?
N210 C210 C220 . . . 148.8(7) ?
C210 C220 H220a . . . 86.4 ?
C210 C220 H220b . . . 99.4 ?
C210 C220 H220c . . . 109.2 ?
H220a C220 H220b . . . 116.0 ?
H220a C220 H220c . . . 116.0 ?
H220b C220 H220c . . . 121.2 ?
N210' C210' C220' . . . 161(5) ?
N210' C220' H220'a . . . 101 ?
N210' C220' H220'b . . . 96 ?
N210' C220' H220'c . . . 103 ?
H220'a C220' H220'b . . . 109 ?
H220'a C220' H220'c . . . 112 ?
H220'b C220' H220'c . . . 130 ?

loop_
_geom_bond_atom_site_label_1
_geom_bond_atom_site_label_2
_geom_bond_site_symmetry_1
_geom_bond_site_symmetry_2
_geom_bond_distance
_geom_bond_publ_flag
Ru1 P1 . . 2.3616(8) ?
Ru1 C14 . . 2.032(2) ?
Ru1 N211 . . 2.0338(19) ?
Ru1 C101 . . 2.194(3) ?
Ru1 C102 . . 2.235(3) ?
Ru1 C103 . . 2.265(2) ?
Ru1 C104 . . 2.271(2) ?
Ru1 C105 . . 2.237(2) ?
Ru2 N141 . . 2.049(2) ?
Ru2 C21 . . 2.242(2) ?
Ru2 C22 . . 2.163(2) ?
Ru2 C23 . . 1.986(3) ?
Ru2 C201 . . 2.261(3) ?
Ru2 C202 . . 2.190(3) ?
Ru2 C203 . . 2.179(3) ?
Ru2 C204 . . 2.196(3) ?
Ru2 C205 . . 2.276(3) ?
P1 C011 . . 1.826(3) ?
P1 C021 . . 1.841(3) ?
P1 C031 . . 1.834(3) ?
C011 C012 . . 1.381(6) ?
C011 C016 . . 1.387(5) ?
C012 C013 . . 1.409(5) ?
C012 H012 . . .970 ?
C013 C014 . . 1.368(8) ?
C013 H013 . . .966 ?
C014 C015 . . 1.376(8) ?
C014 H014 . . .952 ?
C015 C016 . . 1.381(5) ?
C015 H015 . . .961 ?
C016 H016 . . .972 ?
C021 C022 . . 1.383(4) ?
C021 C026 . . 1.397(4) ?
C022 C023 . . 1.387(5) ?
C022 H022 . . .960 ?
C023 C024 . . 1.381(5) ?
C023 H023 . . .965 ?
C024 C025 . . 1.385(5) ?
C024 H024 . . .959 ?
C025 C026 . . 1.386(4) ?
C025 H025 . . .963 ?
C026 H026 . . .955 ?
C031 C032 . . 1.401(4) ?
C031 C036 . . 1.394(5) ?
C032 C033 . . 1.390(4) ?
C032 H032 . . .958 ?
C033 C034 . . 1.386(6) ?
C033 H033 . . .961 ?
C034 C035 . . 1.378(5) ?
C034 H034 . . .965 ?
C035 C036 . . 1.391(5) ?
C035 H035 . . .959 ?
C036 H036 . . .961 ?
C11 C111 . . 1.436(6) ?
C11 C112 . . 1.452(4) ?
C11 C12 . . 1.363(6) ?
C111 N111 . . 1.144(6) ?
C112 N112 . . 1.138(4) ?
C12 C121 . . 1.463(5) ?
C12 C13 . . 1.483(4) ?
C121 C122 . . 1.387(6) ?
C121 C126 . . 1.401(5) ?
C122 C123 . . 1.369(6) ?
C122 H122 . . .959 ?
C123 C124 . . 1.394(6) ?
C123 H123 . . .961 ?
C124 C125 . . 1.357(7) ?
C124 H124 . . .957 ?
C125 C126 . . 1.387(6) ?
C125 H125 . . .954 ?
C126 H126 . . .968 ?
C13 C131 . . 1.429(5) ?
C13 C14 . . 1.368(4) ?
C131 N131 . . 1.133(6) ?
C14 C141 . . 1.461(4) ?
C141 N141 . . 1.170(3) ?
C21 C211 . . 1.432(3) ?
C21 C212 . . 1.441(4) ?
C21 C22 . . 1.458(4) ?
C211 N211 . . 1.146(3) ?
C212 N212 . . 1.143(4) ?
C22 C221 . . 1.483(4) ?
C22 C23 . . 1.439(4) ?
C221 C222 . . 1.388(5) ?
C221 C226 . . 1.404(5) ?
C222 C223 . . 1.400(5) ?
C222 H222 . . .967 ?
C223 C224 . . 1.379(7) ?
C223 H223 . . .981 ?
C224 C225 . . 1.379(7) ?
C224 H224 . . .960 ?
C225 C226 . . 1.380(5) ?
C225 H225 . . .960 ?
C226 H226 . . .966 ?
C23 C24 . . 1.353(4) ?
C24 C241 . . 1.442(5) ?
C24 C242 . . 1.430(4) ?
C241 N241 . . 1.143(6) ?
C242 N242 . . 1.150(4) ?
C101 C1011 . . 1.490(5) ?
C101 C102 . . 1.426(4) ?
C101 C105 . . 1.455(4) ?
C1011 H1011a . . .954 ?
C1011 H1011b . . .952 ?
C1011 H1011c . . .954 ?
C102 C1021 . . 1.504(5) ?
C102 C103 . . 1.414(5) ?
C1021 H1021a . . .951 ?
C1021 H1021b . . .955 ?
C1021 H1021c . . .955 ?
C103 C1031 . . 1.511(5) ?
C103 C104 . . 1.447(4) ?
C1031 H1031a . . .957 ?
C1031 H1031b . . .949 ?
C1031 H1031c . . .950 ?
C104 C1041 . . 1.499(4) ?
C104 C105 . . 1.416(4) ?
C1041 H1041a . . .955 ?
C1041 H1041b . . .955 ?
C1041 H1041c . . .950 ?
C105 C1051 . . 1.494(4) ?
C1051 H1051a . . .952 ?
C1051 H1051b . . .954 ?
C1051 H1051c . . .953 ?
C201 C2011 . . 1.500(5) ?
C201 C202 . . 1.445(5) ?
C201 C205 . . 1.410(4) ?
C2011 H2011a . . .952 ?
C2011 H2011b . . .946 ?
C2011 H2011c . . .956 ?
C202 C2021 . . 1.508(6) ?
C202 C203 . . 1.418(5) ?
C2021 H2021a . . .949 ?
C2021 H2021b . . .963 ?
C2021 H2021c . . .951 ?
C203 C2031 . . 1.512(6) ?
C203 C204 . . 1.439(5) ?
C2031 H2031a . . .955 ?
C2031 H2031b . . .951 ?
C2031 H2031c . . .955 ?
C204 C2041 . . 1.500(5) ?
C204 C205 . . 1.439(5) ?
C2041 H2041a . . .948 ?
C2041 H2041b . . .972 ?
C2041 H2041c . . .934 ?
C205 C2051 . . 1.490(5) ?
C2051 H2051a . . .961 ?
C2051 H2051b . . .951 ?
C2051 H2051c . . .952 ?
N110 C110 . . 1.155(13) ?
C110 C120 . . 1.284(14) ?
C120 H120a . . .999 ?
C120 H120b . . .974 ?
C120 H120c . . .996 ?
N210 C210 . . 2.013(13) ?
C210 C220 . . 1.535(15) ?
C220 H220a . . .926 ?
C220 H220b . . .890 ?
C220 H220c . . .890 ?
N210' C210' . . .62(5) ?
C210' C220' . . 1.33(5) ?
C220' H220'a . . 1.00 ?
C220' H220'b . . .90 ?
C220' H220'c . . .90 ?

loop_
_geom_hbond_atom_site_label_D
_geom_hbond_atom_site_label_H
_geom_hbond_atom_site_label_A
_geom_hbond_site_symmetry_D
_geom_hbond_site_symmetry_H
_geom_hbond_site_symmetry_A
_geom_hbond_distance_DH
_geom_hbond_distance_HA
_geom_hbond_distance_DA
_geom_hbond_angle_DHA
_geom_hbond_publ_flag
? ? ? ? ? ? ? ? ? ? ?

loop_
_geom_torsion_atom_site_label_1
_geom_torsion_atom_site_label_2
_geom_torsion_atom_site_label_3
_geom_torsion_atom_site_label_4
_geom_torsion_site_symmetry_1
_geom_torsion_site_symmetry_2
_geom_torsion_site_symmetry_3
_geom_torsion_site_symmetry_4
_geom_torsion
_geom_torsion_publ_flag
? ? ? ? ? ? ? ? ? ?
